data_4343125
loop_
_publ_author_name
'Su, Kongzhao'
'Jiang, Feilong'
'Qian, Jinjie'
'Chen, Lian'
'Pang, Jiandong'
'Bawaked, Salem M.'
'Mokhtar, Mohamed'
'Al-Thabaiti, Shaeel A'
'Hong, Maochun'

_publ_section_title
;
 Stepwise construction of extra-large heterometallic calixarene-based
 cages.
;
_journal_issue 7
_journal_name_full 'Inorganic chemistry'
_journal_page_first 3183
_journal_page_last 3188
_journal_paper_doi 10.1021/ic502677g
_journal_volume 54
_journal_year 2015
_chemical_formula_sum 'C298 H366 Cl4 Dy4 N8 Na4 Ni24 O72 S24'
_chemical_formula_weight 8228.09
_chemical_name_systematic
; 
 ? 
;
_space_group_IT_number 176
_symmetry_cell_setting hexagonal
_symmetry_space_group_name_Hall '-P 6c'
_symmetry_space_group_name_H-M 'P 63/m'
_atom_sites_solution_hydrogens geom
_atom_sites_solution_primary direct
_atom_sites_solution_secondary difmap
_audit_creation_method SHELXL-97
_cell_angle_alpha 90.00
_cell_angle_beta 90.00
_cell_angle_gamma 120.00
_cell_formula_units_Z 2
_cell_length_a 23.5399(2)
_cell_length_b 23.5399(2)
_cell_length_c 65.7940(4)
_cell_measurement_temperature 100(2)
_cell_volume 31573.7(4)
_computing_structure_refinement 'SHELXL-97 (Sheldrick, 1997)'
_computing_structure_solution 'SHELXS-97 (Sheldrick, 1990)'
_diffrn_ambient_temperature 100(2)
_diffrn_detector_area_resol_mean 10.5594
_diffrn_measured_fraction_theta_full 0.989
_diffrn_measured_fraction_theta_max 0.989
_diffrn_measurement_device_type 'SuperNova, Dual, Cu at zero, Atlas'
_diffrn_measurement_method '\w scans'
_diffrn_radiation_monochromator graphite
_diffrn_radiation_source 'fine-focus sealed tube'
_diffrn_radiation_type CuK\a
_diffrn_radiation_wavelength 1.54184
_diffrn_reflns_av_R_equivalents 0.1146
_diffrn_reflns_av_sigmaI/netI 0.0798
_diffrn_reflns_limit_h_max 28
_diffrn_reflns_limit_h_min -21
_diffrn_reflns_limit_k_max 28
_diffrn_reflns_limit_k_min -24
_diffrn_reflns_limit_l_max 80
_diffrn_reflns_limit_l_min -51
_diffrn_reflns_number 69230
_diffrn_reflns_theta_full 70.00
_diffrn_reflns_theta_max 70.00
_diffrn_reflns_theta_min 3.45
_diffrn_standards_number 72305
_exptl_absorpt_coefficient_mu 4.426
_exptl_absorpt_correction_T_max 0.4714
_exptl_absorpt_correction_T_min 0.4292
_exptl_absorpt_correction_type multi-scan
_exptl_crystal_colour 'hexagonal prism'
_exptl_crystal_density_diffrn 0.851
_exptl_crystal_density_method 'not measured'
_exptl_crystal_description green
_exptl_crystal_F_000 8180
_exptl_crystal_size_max 0.23
_exptl_crystal_size_mid 0.20
_exptl_crystal_size_min 0.20
_platon_squeeze_details
;
;
_refine_diff_density_max 1.323
_refine_diff_density_min -2.610
_refine_diff_density_rms 0.096
_refine_ls_extinction_method none
_refine_ls_goodness_of_fit_ref 1.093
_refine_ls_hydrogen_treatment mixed
_refine_ls_matrix_type full
_refine_ls_number_parameters 739
_refine_ls_number_reflns 19971
_refine_ls_number_restraints 76
_refine_ls_restrained_S_all 1.101
_refine_ls_R_factor_all 0.1046
_refine_ls_R_factor_gt 0.0880
_refine_ls_shift/su_max 0.007
_refine_ls_shift/su_mean 0.000
_refine_ls_structure_factor_coef Fsqd
_refine_ls_weighting_details 'calc w=1/[\s^2^(Fo^2^)+(0.1499P)^2^+4.0372P] where P=(Fo^2^+2Fc^2^)/3'
_refine_ls_weighting_scheme calc
_refine_ls_wR_factor_gt 0.2445
_refine_ls_wR_factor_ref 0.2571
_reflns_number_gt 14161
_reflns_number_total 19971
_reflns_threshold_expression >2sigma(I)
_cod_data_source_file ic502677g_si_002.cif
_cod_data_source_block d:HMONC-2
_cod_original_sg_symbol_H-M P63/m
_cod_database_code 4343125

loop_
_symmetry_equiv_pos_as_xyz
'x, y, z'
'x-y, x, z+1/2'
'-y, x-y, z'
'-x, -y, z+1/2'
'-x+y, -x, z'
'y, -x+y, z+1/2'
'-x, -y, -z'
'-x+y, -x, -z-1/2'
'y, -x+y, -z'
'x, y, -z-1/2'
'x-y, x, -z'
'-y, x-y, -z-1/2'

loop_
_atom_site_label
_atom_site_type_symbol
_atom_site_fract_x
_atom_site_fract_y
_atom_site_fract_z
_atom_site_U_iso_or_equiv
_atom_site_adp_type
_atom_site_occupancy
_atom_site_symmetry_multiplicity
_atom_site_calc_flag
_atom_site_refinement_flags
Dy1 Dy 0.6667 0.3333 0.367721(7) 0.04892(17) Uani 1 3 d S
Dy2 Dy 0.70992(5) 0.50020(4) 0.336791(11) 0.0409(2) Uani 0.33 1 d P
Ni1 Ni 0.50302(4) 0.28302(4) 0.385493(12) 0.0446(2) Uani 1 1 d .
Ni2 Ni 0.42732(5) 0.33073(5) 0.347240(13) 0.0532(3) Uani 1 1 d .
Ni3 Ni 0.53610(5) 0.47694(5) 0.347587(12) 0.0520(3) Uani 1 1 d .
Ni4 Ni 0.63278(4) 0.45760(4) 0.385784(11) 0.0437(2) Uani 1 1 d .
Cl1 Cl 0.72825(12) 0.55911(14) 0.37518(4) 0.0575(5) Uani 0.66 1 d P
S1 S 0.44364(8) 0.25043(7) 0.41632(2) 0.0584(4) Uani 1 1 d .
S2 S 0.31564(8) 0.30396(9) 0.35580(3) 0.0711(4) Uani 1 1 d .
S3 S 0.50549(9) 0.55934(9) 0.35623(2) 0.0646(4) Uani 1 1 d .
S4 S 0.63727(8) 0.51015(7) 0.416805(19) 0.0565(3) Uani 1 1 d .
O1 O 0.4267(2) 0.2935(2) 0.37522(6) 0.0545(9) Uani 1 1 d .
O2 O 0.4471(2) 0.4161(2) 0.35993(5) 0.0530(9) Uani 1 1 d .
O3 O 0.57733(19) 0.49600(19) 0.37561(5) 0.0502(8) Uani 1 1 d .
O4 O 0.55117(18) 0.37665(17) 0.39823(5) 0.0442(8) Uani 1 1 d .
O5 O 0.52896(18) 0.38611(19) 0.34462(5) 0.0477(8) Uani 1 1 d .
O6 O 0.55119(18) 0.31084(19) 0.35762(5) 0.0473(8) Uani 1 1 d .
O7 O 0.62724(17) 0.41340(18) 0.35787(5) 0.0437(8) Uani 1 1 d .
O8 O 0.69064(17) 0.41769(17) 0.39240(5) 0.0430(8) Uani 1 1 d .
O9 O 0.6667 0.3333 0.33264(8) 0.0598(18) Uani 1 3 d S
O10 O 0.7176(6) 0.5238(7) 0.37143(15) 0.042(3) Uani 0.33 1 d P
O12 O 0.7219(17) 0.5351(9) 0.3034(3) 0.174(15) Uani 0.33 1 d P
O13 O 0.4982(3) 0.4670(3) 0.31908(6) 0.0833(16) Uani 1 1 d .
O14 O 0.4197(3) 0.3612(3) 0.31934(7) 0.0856(17) Uani 1 1 d .
N1 N 0.6274(3) 0.5313(4) 0.33522(9) 0.0794(19) Uani 1 1 d D
N2 N 0.4169(3) 0.2460(3) 0.33494(8) 0.0646(14) Uani 1 1 d D
C1 C 0.3779(3) 0.2810(3) 0.38728(10) 0.0611(15) Uani 1 1 d .
C2 C 0.3212(3) 0.2826(3) 0.38127(11) 0.0636(15) Uani 1 1 d .
C3 C 0.2696(4) 0.2691(4) 0.39458(15) 0.086(2) Uani 1 1 d .
H3 H 0.2332 0.2727 0.3901 0.103 Uiso 1 1 calc R
C4 C 0.2723(4) 0.2499(4) 0.41477(15) 0.088(2) Uani 1 1 d .
C5 C 0.3246(5) 0.2434(4) 0.42048(14) 0.093(3) Uani 1 1 d .
H5 H 0.3256 0.2275 0.4337 0.112 Uiso 1 1 calc R
C6 C 0.3758(3) 0.2596(3) 0.40737(10) 0.0606(15) Uani 1 1 d .
C7 C 0.2171(6) 0.2363(6) 0.4300(2) 0.132(5) Uani 1 1 d DU
C8 C 0.1753(7) 0.2647(8) 0.4234(2) 0.165(5) Uani 1 1 d DU
H8A H 0.1448 0.2370 0.4128 0.247 Uiso 1 1 calc R
H8B H 0.2034 0.3090 0.4181 0.247 Uiso 1 1 calc R
H8C H 0.1505 0.2667 0.4351 0.247 Uiso 1 1 calc R
C9 C 0.2451(10) 0.2672(11) 0.4519(3) 0.240(10) Uani 1 1 d DU
H9A H 0.2794 0.3132 0.4504 0.360 Uiso 1 1 calc R
H9B H 0.2635 0.2427 0.4585 0.360 Uiso 1 1 calc R
H9C H 0.2095 0.2646 0.4603 0.360 Uiso 1 1 calc R
C10 C 0.1849(9) 0.1668(9) 0.4365(3) 0.193(6) Uani 1 1 d U
H10A H 0.1579 0.1605 0.4485 0.290 Uiso 1 1 calc R
H10B H 0.2183 0.1550 0.4397 0.290 Uiso 1 1 calc R
H10C H 0.1570 0.1387 0.4254 0.290 Uiso 1 1 calc R
C11 C 0.4035(3) 0.4346(3) 0.35800(8) 0.0538(13) Uani 1 1 d .
C12 C 0.4216(4) 0.5008(4) 0.35728(9) 0.0637(16) Uani 1 1 d .
C13 C 0.3738(4) 0.5199(4) 0.35536(11) 0.0710(18) Uani 1 1 d .
H13 H 0.3872 0.5651 0.3544 0.085 Uiso 1 1 calc R
C14 C 0.3070(4) 0.4731(4) 0.35492(14) 0.083(2) Uani 1 1 d .
C15 C 0.2883(4) 0.4063(4) 0.35590(12) 0.0759(19) Uani 1 1 d .
H15 H 0.2432 0.3736 0.3557 0.091 Uiso 1 1 calc R
C16 C 0.3371(3) 0.3883(4) 0.35712(9) 0.0635(16) Uani 1 1 d .
C17 C 0.2575(5) 0.4965(6) 0.35416(18) 0.112(3) Uani 1 1 d .
C18 C 0.2645(8) 0.5320(10) 0.3342(3) 0.197(9) Uani 1 1 d .
H18A H 0.2468 0.5616 0.3358 0.296 Uiso 1 1 calc R
H18B H 0.2403 0.4998 0.3236 0.296 Uiso 1 1 calc R
H18C H 0.3110 0.5575 0.3305 0.296 Uiso 1 1 calc R
C19 C 0.2681(6) 0.5436(6) 0.3720(3) 0.176(8) Uani 1 1 d .
H19A H 0.2701 0.5233 0.3848 0.264 Uiso 1 1 calc R
H19B H 0.2317 0.5525 0.3725 0.264 Uiso 1 1 calc R
H19C H 0.3094 0.5848 0.3700 0.264 Uiso 1 1 calc R
C20 C 0.1892(6) 0.4404(6) 0.3574(4) 0.197(10) Uani 1 1 d .
H20A H 0.1884 0.4155 0.3694 0.296 Uiso 1 1 calc R
H20B H 0.1754 0.4117 0.3455 0.296 Uiso 1 1 calc R
H20C H 0.1592 0.4575 0.3594 0.296 Uiso 1 1 calc R
C21 C 0.5676(3) 0.5347(3) 0.38772(9) 0.0557(13) Uani 1 1 d .
C22 C 0.5920(3) 0.5467(3) 0.40792(8) 0.0550(14) Uani 1 1 d .
C23 C 0.5814(5) 0.5886(4) 0.42081(10) 0.077(2) Uani 1 1 d .
H23 H 0.5993 0.5965 0.4342 0.092 Uiso 1 1 calc R
C24 C 0.5474(5) 0.6179(4) 0.41510(11) 0.088(3) Uani 1 1 d .
C25 C 0.5238(5) 0.6062(4) 0.39506(11) 0.087(2) Uani 1 1 d .
H25 H 0.5002 0.6268 0.3904 0.104 Uiso 1 1 calc R
C26 C 0.5332(4) 0.5663(3) 0.38181(9) 0.0624(16) Uani 1 1 d .
C27 C 0.5320(8) 0.6615(6) 0.42952(15) 0.129(5) Uani 1 1 d U
C28 C 0.5206(8) 0.6359(8) 0.4510(2) 0.165(5) Uani 1 1 d U
H28A H 0.5607 0.6382 0.4562 0.248 Uiso 1 1 calc R
H28B H 0.4848 0.5902 0.4511 0.248 Uiso 1 1 calc R
H28C H 0.5089 0.6625 0.4595 0.248 Uiso 1 1 calc R
C29 C 0.5958(9) 0.7303(9) 0.4260(3) 0.196(7) Uani 1 1 d U
H29A H 0.6243 0.7418 0.4380 0.294 Uiso 1 1 calc R
H29B H 0.5834 0.7638 0.4238 0.294 Uiso 1 1 calc R
H29C H 0.6193 0.7279 0.4140 0.294 Uiso 1 1 calc R
C30 C 0.4661(9) 0.6618(9) 0.4233(2) 0.188(8) Uani 1 1 d .
H30A H 0.4633 0.6959 0.4310 0.282 Uiso 1 1 calc R
H30B H 0.4279 0.6189 0.4264 0.282 Uiso 1 1 calc R
H30C H 0.4670 0.6708 0.4087 0.282 Uiso 1 1 calc R
C31 C 0.5399(3) 0.3813(3) 0.41779(7) 0.0533(14) Uani 1 1 d .
C32 C 0.4932(4) 0.3282(3) 0.42881(8) 0.0616(16) Uani 1 1 d .
C33 C 0.4794(5) 0.3316(4) 0.44936(9) 0.087(2) Uani 1 1 d .
H33 H 0.4458 0.2940 0.4560 0.104 Uiso 1 1 calc R
C34 C 0.5150(5) 0.3898(4) 0.45986(10) 0.094(3) Uani 1 1 d .
C35 C 0.5614(4) 0.4428(3) 0.44962(8) 0.079(2) Uani 1 1 d .
H35 H 0.5857 0.4835 0.4565 0.094 Uiso 1 1 calc R
C36 C 0.5739(3) 0.4384(3) 0.42904(7) 0.0558(14) Uani 1 1 d .
C37 C 0.5054(6) 0.3918(5) 0.48343(13) 0.167(7) Uani 1 1 d DU
C38 C 0.5056(9) 0.3342(7) 0.4949(3) 0.247(9) Uani 1 1 d DU
H38A H 0.5137 0.3448 0.5094 0.371 Uiso 1 1 calc R
H38B H 0.5403 0.3272 0.4893 0.371 Uiso 1 1 calc R
H38C H 0.4630 0.2942 0.4931 0.371 Uiso 1 1 calc R
C39 C 0.4371(7) 0.3829(9) 0.4852(3) 0.238(10) Uani 1 1 d DU
H39A H 0.4378 0.4148 0.4949 0.358 Uiso 1 1 calc R
H39B H 0.4065 0.3384 0.4899 0.358 Uiso 1 1 calc R
H39C H 0.4230 0.3899 0.4719 0.358 Uiso 1 1 calc R
C40 C 0.5564(7) 0.4546(6) 0.49322(14) 0.215(9) Uani 1 1 d D
H40A H 0.5568 0.4920 0.4865 0.323 Uiso 1 1 calc R
H40B H 0.5996 0.4585 0.4919 0.323 Uiso 1 1 calc R
H40C H 0.5458 0.4544 0.5076 0.323 Uiso 1 1 calc R
C41 C 0.647(2) 0.6027(8) 0.3333(7) 0.283(19) Uani 0.66 1 d PDU
C42 C 0.6407(19) 0.5179(19) 0.3141(3) 0.272(18) Uani 0.66 1 d PDU
H42A H 0.6226 0.4706 0.3124 0.408 Uiso 0.66 1 calc PR
H42B H 0.6882 0.5407 0.3118 0.408 Uiso 0.66 1 calc PR
H42C H 0.6201 0.5336 0.3044 0.408 Uiso 0.66 1 calc PR
C43 C 0.3510(6) 0.1859(6) 0.3348(3) 0.120(5) Uani 0.66 1 d PDU
H43A H 0.3280 0.1844 0.3223 0.181 Uiso 0.66 1 calc PR
H43B H 0.3257 0.1866 0.3465 0.181 Uiso 0.66 1 calc PR
H43C H 0.3560 0.1470 0.3356 0.181 Uiso 0.66 1 calc PR
C44 C 0.4492(9) 0.2576(9) 0.3151(3) 0.118(5) Uani 0.66 1 d P
C45 C 0.5676(3) 0.3707(3) 0.35317(7) 0.0480(12) Uani 1 1 d .
C46 C 0.4580(6) 0.4152(7) 0.31040(10) 0.102(4) Uani 1 1 d .
C47 C 0.4647(9) 0.4314(10) 0.2875(2) 0.049(3) Uani 0.50 1 d P
C48 C 0.4373(7) 0.3942(8) 0.2871(3) 0.053(4) Uani 0.50 1 d P
C49 C 0.5107(6) 0.4959(6) 0.27871(18) 0.057(3) Uani 0.50 1 d P
C50 C 0.4809(6) 0.4496(6) 0.2766(2) 0.042(2) Uani 0.50 1 d P
C51 C 0.4238(8) 0.3807(7) 0.27499(16) 0.057(4) Uani 0.50 1 d P
C52 C 0.3881(7) 0.3398(7) 0.27954(18) 0.071(4) Uani 0.50 1 d P
C53 C 0.5175(7) 0.5013(6) 0.25741(18) 0.066(4) Uani 0.50 1 d P
C54 C 0.4753(5) 0.4461(5) 0.2500 0.086(4) Uani 1 2 d S
C55 C 0.4284(5) 0.3869(5) 0.2500 0.085(3) Uani 1 2 d S
C56 C 0.3844(7) 0.3341(7) 0.24197(18) 0.068(4) Uani 0.50 1 d P
O15 O 0.659(4) 0.391(4) 0.3175(13) 0.37(4) Uiso 0.33 1 d P

loop_
_atom_site_aniso_label
_atom_site_aniso_U_11
_atom_site_aniso_U_22
_atom_site_aniso_U_33
_atom_site_aniso_U_23
_atom_site_aniso_U_13
_atom_site_aniso_U_12
Dy1 0.0591(2) 0.0591(2) 0.0285(2) 0.000 0.000 0.02956(12)
Dy2 0.0531(5) 0.0377(5) 0.0313(4) 0.0000(3) 0.0001(3) 0.0222(4)
Ni1 0.0480(5) 0.0438(5) 0.0392(4) -0.0029(3) -0.0003(3) 0.0209(4)
Ni2 0.0504(5) 0.0727(7) 0.0460(4) -0.0149(4) -0.0090(4) 0.0379(5)
Ni3 0.0584(6) 0.0679(6) 0.0382(4) 0.0124(4) 0.0054(4) 0.0378(5)
Ni4 0.0482(5) 0.0454(5) 0.0365(4) 0.0008(3) -0.0033(3) 0.0227(4)
Cl1 0.0564(13) 0.0509(14) 0.0622(12) 0.0024(10) -0.0107(9) 0.0246(12)
S1 0.0626(9) 0.0557(8) 0.0520(7) 0.0096(6) 0.0183(6) 0.0259(7)
S2 0.0512(9) 0.0778(11) 0.0898(11) -0.0155(8) -0.0088(7) 0.0362(9)
S3 0.0811(11) 0.0664(10) 0.0596(8) 0.0160(6) 0.0080(7) 0.0469(9)
S4 0.0738(10) 0.0509(8) 0.0470(6) -0.0102(5) -0.0102(6) 0.0328(7)
O1 0.052(2) 0.060(2) 0.057(2) 0.0008(17) 0.0061(16) 0.032(2)
O2 0.062(2) 0.066(2) 0.0402(16) -0.0036(15) -0.0058(15) 0.039(2)
O3 0.056(2) 0.049(2) 0.0463(17) -0.0039(15) -0.0030(15) 0.0270(19)
O4 0.050(2) 0.048(2) 0.0304(14) -0.0023(13) 0.0008(13) 0.0215(17)
O5 0.052(2) 0.068(2) 0.0345(15) -0.0024(14) -0.0022(13) 0.039(2)
O6 0.049(2) 0.051(2) 0.0455(17) -0.0027(14) -0.0057(14) 0.0278(18)
O7 0.0426(19) 0.048(2) 0.0430(15) 0.0053(13) -0.0026(13) 0.0248(17)
O8 0.049(2) 0.0451(19) 0.0349(15) -0.0011(13) -0.0025(13) 0.0236(16)
O9 0.081(3) 0.081(3) 0.018(2) 0.000 0.000 0.0405(15)
O10 0.044(6) 0.053(8) 0.033(5) -0.016(5) 0.001(4) 0.029(6)
O12 0.29(4) 0.051(10) 0.057(9) -0.008(7) -0.016(14) -0.004(14)
O13 0.093(4) 0.153(5) 0.033(2) 0.014(3) 0.006(2) 0.083(4)
O14 0.110(4) 0.139(5) 0.048(2) -0.027(3) -0.026(3) 0.092(4)
N1 0.062(3) 0.110(5) 0.075(3) 0.057(3) 0.020(3) 0.049(4)
N2 0.058(3) 0.086(4) 0.069(3) -0.034(3) -0.026(2) 0.050(3)
C1 0.053(4) 0.053(3) 0.076(4) 0.002(3) 0.012(3) 0.026(3)
C2 0.052(4) 0.051(3) 0.092(4) -0.005(3) 0.006(3) 0.029(3)
C3 0.056(4) 0.075(5) 0.133(7) 0.002(5) 0.029(4) 0.038(4)
C4 0.072(5) 0.080(5) 0.113(6) 0.004(4) 0.039(4) 0.039(4)
C5 0.109(7) 0.091(6) 0.105(6) 0.037(5) 0.057(5) 0.070(5)
C6 0.048(3) 0.051(3) 0.075(4) -0.004(3) 0.015(3) 0.019(3)
C7 0.120(8) 0.136(8) 0.175(11) 0.038(8) 0.091(8) 0.089(8)
C8 0.155(6) 0.183(7) 0.176(7) 0.007(5) 0.024(4) 0.099(5)
C9 0.234(11) 0.250(11) 0.237(11) -0.009(5) 0.012(5) 0.122(6)
C10 0.192(8) 0.182(7) 0.203(8) 0.008(5) 0.021(5) 0.092(5)
C11 0.057(4) 0.070(4) 0.053(3) 0.000(2) 0.000(2) 0.046(3)
C12 0.074(4) 0.074(4) 0.062(3) 0.002(3) -0.002(3) 0.052(4)
C13 0.092(5) 0.071(4) 0.081(4) 0.006(3) 0.016(4) 0.063(4)
C14 0.080(5) 0.081(5) 0.105(6) 0.007(4) 0.001(4) 0.054(5)
C15 0.055(4) 0.086(5) 0.091(5) -0.002(4) -0.002(3) 0.039(4)
C16 0.075(4) 0.077(4) 0.063(3) 0.001(3) -0.001(3) 0.056(4)
C17 0.098(7) 0.146(9) 0.138(8) 0.025(7) 0.035(6) 0.096(7)
C18 0.192(16) 0.30(2) 0.220(17) 0.100(16) 0.063(13) 0.211(18)
C19 0.095(8) 0.115(9) 0.33(2) -0.044(11) 0.066(11) 0.060(7)
C20 0.086(8) 0.098(9) 0.42(3) -0.026(13) -0.026(13) 0.057(7)
C21 0.059(4) 0.051(3) 0.061(3) 0.008(2) 0.008(3) 0.031(3)
C22 0.081(4) 0.046(3) 0.049(3) 0.001(2) 0.010(3) 0.040(3)
C23 0.134(7) 0.064(4) 0.052(3) -0.001(3) 0.008(4) 0.064(5)
C24 0.150(8) 0.081(5) 0.059(4) -0.001(3) 0.006(4) 0.078(6)
C25 0.137(8) 0.095(6) 0.062(4) 0.023(4) 0.016(4) 0.083(6)
C26 0.078(4) 0.061(4) 0.057(3) 0.017(3) 0.014(3) 0.042(3)
C27 0.250(15) 0.121(8) 0.088(5) -0.002(5) 0.005(7) 0.147(11)
C28 0.186(7) 0.167(7) 0.150(6) 0.002(4) 0.001(5) 0.094(5)
C29 0.203(8) 0.189(8) 0.202(9) -0.023(5) 0.012(5) 0.102(6)
C30 0.29(2) 0.255(19) 0.132(10) -0.013(11) 0.042(12) 0.227(19)
C31 0.070(4) 0.072(4) 0.032(2) 0.006(2) 0.004(2) 0.045(3)
C32 0.089(5) 0.057(4) 0.042(3) 0.006(2) 0.016(3) 0.039(3)
C33 0.129(7) 0.080(5) 0.035(3) 0.011(3) 0.022(3) 0.039(5)
C34 0.156(8) 0.075(5) 0.040(3) -0.001(3) 0.011(4) 0.049(5)
C35 0.139(7) 0.055(4) 0.031(2) -0.004(2) -0.001(3) 0.040(4)
C36 0.076(4) 0.059(3) 0.028(2) -0.001(2) 0.007(2) 0.030(3)
C37 0.238(17) 0.095(7) 0.068(5) -0.009(5) 0.045(7) 0.008(8)
C38 0.259(10) 0.242(10) 0.242(10) 0.013(5) 0.001(5) 0.127(6)
C39 0.237(11) 0.244(11) 0.225(11) -0.013(5) 0.015(5) 0.114(7)
C40 0.240(18) 0.259(19) 0.050(5) -0.054(8) -0.001(7) 0.051(14)
C41 0.28(2) 0.29(2) 0.28(2) 0.001(5) -0.001(5) 0.141(11)
C42 0.271(19) 0.271(19) 0.273(19) 0.003(5) -0.001(5) 0.136(10)
C43 0.127(7) 0.113(7) 0.114(7) -0.008(4) -0.005(4) 0.054(5)
C44 0.121(13) 0.140(14) 0.110(11) -0.030(10) 0.002(9) 0.077(12)
C45 0.048(3) 0.061(3) 0.037(2) -0.003(2) -0.0031(19) 0.029(3)
C46 0.137(8) 0.213(12) 0.031(3) -0.005(5) -0.016(4) 0.144(10)
C47 0.070(10) 0.079(11) 0.021(6) -0.008(7) -0.015(6) 0.053(9)
C48 0.034(7) 0.030(6) 0.089(14) 0.024(8) -0.005(7) 0.011(5)
C49 0.055(7) 0.018(5) 0.069(7) -0.007(4) 0.003(5) -0.003(5)
C50 0.048(7) 0.049(8) 0.033(6) -0.011(5) -0.014(5) 0.027(6)
C51 0.068(9) 0.060(9) 0.022(5) -0.001(5) -0.015(5) 0.017(7)
C52 0.066(8) 0.051(7) 0.045(6) 0.011(5) 0.008(5) -0.008(7)
C53 0.073(9) 0.035(6) 0.055(5) 0.006(4) -0.007(5) 0.000(6)
C54 0.041(5) 0.048(6) 0.175(12) 0.000 0.000 0.028(5)
C55 0.048(6) 0.037(5) 0.157(11) 0.000 0.000 0.012(4)
C56 0.061(8) 0.064(8) 0.044(4) 0.004(5) 0.000(5) 0.005(7)

loop_
_atom_type_symbol
_atom_type_description
_atom_type_scat_dispersion_real
_atom_type_scat_dispersion_imag
_atom_type_scat_source
C C 0.0181 0.0091 'International Tables Vol C Tables 4.2.6.8 and 6.1.1.4'
H H 0.0000 0.0000 'International Tables Vol C Tables 4.2.6.8 and 6.1.1.4'
N N 0.0311 0.0180 'International Tables Vol C Tables 4.2.6.8 and 6.1.1.4'
O O 0.0492 0.0322 'International Tables Vol C Tables 4.2.6.8 and 6.1.1.4'
S S 0.3331 0.5567 'International Tables Vol C Tables 4.2.6.8 and 6.1.1.4'
Ni Ni -3.0029 0.5091 'International Tables Vol C Tables 4.2.6.8 and 6.1.1.4'
Dy Dy -9.8046 9.8477 'International Tables Vol C Tables 4.2.6.8 and 6.1.1.4'
Cl Cl 0.3639 0.7018 'International Tables Vol C Tables 4.2.6.8 and 6.1.1.4'

loop_
_geom_angle_atom_site_label_1
_geom_angle_atom_site_label_2
_geom_angle_atom_site_label_3
_geom_angle
_geom_angle_site_symmetry_1
_geom_angle_site_symmetry_3
O9 Dy1 O8 132.50(8) . 5_665
O9 Dy1 O8 132.50(8) . 3_655
O8 Dy1 O8 79.36(12) 5_665 3_655
O9 Dy1 O8 132.50(8) . .
O8 Dy1 O8 79.36(12) 5_665 .
O8 Dy1 O8 79.36(12) 3_655 .
O9 Dy1 O7 75.36(7) . 5_665
O8 Dy1 O7 65.52(11) 5_665 5_665
O8 Dy1 O7 144.76(11) 3_655 5_665
O8 Dy1 O7 96.30(11) . 5_665
O9 Dy1 O7 75.36(7) . 3_655
O8 Dy1 O7 96.30(11) 5_665 3_655
O8 Dy1 O7 65.52(11) 3_655 3_655
O8 Dy1 O7 144.76(11) . 3_655
O7 Dy1 O7 113.84(6) 5_665 3_655
O9 Dy1 O7 75.36(7) . .
O8 Dy1 O7 144.76(11) 5_665 .
O8 Dy1 O7 96.30(11) 3_655 .
O8 Dy1 O7 65.52(11) . .
O7 Dy1 O7 113.84(6) 5_665 .
O7 Dy1 O7 113.84(6) 3_655 .
O9 Dy1 O6 75.09(8) . 3_655
O8 Dy1 O6 65.11(11) 5_665 3_655
O8 Dy1 O6 97.56(11) 3_655 3_655
O8 Dy1 O6 144.19(11) . 3_655
O7 Dy1 O6 65.76(11) 5_665 3_655
O7 Dy1 O6 49.87(11) 3_655 3_655
O7 Dy1 O6 149.33(11) . 3_655
O9 Dy1 O6 75.09(8) . 5_665
O8 Dy1 O6 97.56(11) 5_665 5_665
O8 Dy1 O6 144.19(11) 3_655 5_665
O8 Dy1 O6 65.11(11) . 5_665
O7 Dy1 O6 49.87(11) 5_665 5_665
O7 Dy1 O6 149.33(11) 3_655 5_665
O7 Dy1 O6 65.76(11) . 5_665
O6 Dy1 O6 113.62(6) 3_655 5_665
O9 Dy1 O6 75.09(8) . .
O8 Dy1 O6 144.19(11) 5_665 .
O8 Dy1 O6 65.11(11) 3_655 .
O8 Dy1 O6 97.56(11) . .
O7 Dy1 O6 149.33(11) 5_665 .
O7 Dy1 O6 65.76(11) 3_655 .
O7 Dy1 O6 49.87(12) . .
O6 Dy1 O6 113.62(6) 3_655 .
O6 Dy1 O6 113.62(6) 5_665 .
O12 Dy2 O10 149.6(6) . .
O12 Dy2 N1 79.8(10) . .
O10 Dy2 N1 87.0(3) . .
O12 Dy2 O7 138.1(6) . .
O10 Dy2 O7 65.0(4) . .
N1 Dy2 O7 81.42(15) . .
O12 Dy2 C44 50.2(10) . 5_665
O10 Dy2 C44 120.6(5) . 5_665
N1 Dy2 C44 122.5(4) . 5_665
O7 Dy2 C44 154.3(5) . 5_665
O12 Dy2 O6 134.1(10) . 5_665
O10 Dy2 O6 65.0(3) . 5_665
N1 Dy2 O6 145.79(15) . 5_665
O7 Dy2 O6 69.45(12) . 5_665
C44 Dy2 O6 89.8(4) 5_665 5_665
O12 Dy2 N2 77.7(8) . 5_665
O10 Dy2 N2 86.5(3) . 5_665
N1 Dy2 N2 121.7(2) . 5_665
O7 Dy2 N2 143.15(13) . 5_665
C44 Dy2 N2 34.4(4) 5_665 5_665
O6 Dy2 N2 77.72(14) 5_665 5_665
O12 Dy2 O15 78.5(19) . .
O10 Dy2 O15 131.6(19) . .
N1 Dy2 O15 104.0(17) . .
O7 Dy2 O15 70.3(19) . .
C44 Dy2 O15 93.1(19) 5_665 .
O6 Dy2 O15 83.2(17) 5_665 .
N2 Dy2 O15 122.6(18) 5_665 .
O12 Dy2 Cl1 135.8(5) . .
O10 Dy2 Cl1 13.8(4) . .
N1 Dy2 Cl1 80.55(18) . .
O7 Dy2 Cl1 76.28(10) . .
C44 Dy2 Cl1 114.0(4) 5_665 .
O6 Dy2 Cl1 75.53(10) 5_665 .
N2 Dy2 Cl1 79.78(15) 5_665 .
O15 Dy2 Cl1 145.0(19) . .
O1 Ni1 O8 173.53(14) . 3_655
O1 Ni1 O6 92.52(15) . .
O8 Ni1 O6 81.22(13) 3_655 .
O1 Ni1 O10 97.6(4) . 3_655
O8 Ni1 O10 79.4(4) 3_655 3_655
O6 Ni1 O10 76.6(3) . 3_655
O1 Ni1 O4 92.96(16) . .
O8 Ni1 O4 89.31(15) 3_655 .
O6 Ni1 O4 95.68(14) . .
O10 Ni1 O4 167.1(4) 3_655 .
O1 Ni1 S1 84.86(12) . .
O8 Ni1 S1 101.38(10) 3_655 .
O6 Ni1 S1 177.23(11) . .
O10 Ni1 S1 102.8(3) 3_655 .
O4 Ni1 S1 85.34(10) . .
O1 Ni1 Cl1 87.70(13) . 3_655
O8 Ni1 Cl1 90.86(12) 3_655 3_655
O6 Ni1 Cl1 91.94(13) . 3_655
O10 Ni1 Cl1 17.9(3) 3_655 3_655
O4 Ni1 Cl1 172.32(12) . 3_655
S1 Ni1 Cl1 87.09(8) . 3_655
O2 Ni2 O14 92.3(2) . .
O2 Ni2 O1 90.20(16) . .
O14 Ni2 O1 175.0(2) . .
O2 Ni2 N2 174.07(18) . .
O14 Ni2 N2 89.9(2) . .
O1 Ni2 N2 88.1(2) . .
O2 Ni2 O5 77.81(16) . .
O14 Ni2 O5 88.9(2) . .
O1 Ni2 O5 95.89(15) . .
N2 Ni2 O5 96.73(19) . .
O2 Ni2 S2 80.97(13) . .
O14 Ni2 S2 91.52(18) . .
O1 Ni2 S2 84.60(12) . .
N2 Ni2 S2 104.50(16) . .
O5 Ni2 S2 158.77(12) . .
O2 Ni3 O3 90.19(15) . .
O2 Ni3 O13 92.82(19) . .
O3 Ni3 O13 174.6(2) . .
O2 Ni3 N1 174.8(2) . .
O3 Ni3 N1 89.2(2) . .
O13 Ni3 N1 88.2(2) . .
O2 Ni3 O5 77.68(15) . .
O3 Ni3 O5 95.58(14) . .
O13 Ni3 O5 89.4(2) . .
N1 Ni3 O5 97.3(2) . .
O2 Ni3 S3 81.75(12) . .
O3 Ni3 S3 84.91(12) . .
O13 Ni3 S3 91.14(17) . .
N1 Ni3 S3 103.3(2) . .
O5 Ni3 S3 159.42(12) . .
O3 Ni4 O10 96.2(4) . .
O3 Ni4 O8 173.08(14) . .
O10 Ni4 O8 80.2(4) . .
O3 Ni4 O4 91.87(16) . .
O10 Ni4 O4 168.7(4) . .
O8 Ni4 O4 91.01(15) . .
O3 Ni4 O7 92.17(14) . .
O10 Ni4 O7 76.6(3) . .
O8 Ni4 O7 81.29(13) . .
O4 Ni4 O7 95.23(14) . .
O3 Ni4 S4 85.54(11) . .
O10 Ni4 S4 103.2(3) . .
O8 Ni4 S4 100.98(10) . .
O4 Ni4 S4 85.32(10) . .
O7 Ni4 S4 177.66(11) . .
O3 Ni4 Cl1 87.24(13) . .
O10 Ni4 Cl1 17.6(3) . .
O8 Ni4 Cl1 90.69(12) . .
O4 Ni4 Cl1 172.78(12) . .
O7 Ni4 Cl1 91.96(12) . .
S4 Ni4 Cl1 87.47(9) . .
O10 Cl1 Ni1 55.6(9) . 5_665
O10 Cl1 Ni4 52.7(8) . .
Ni1 Cl1 Ni4 79.77(8) 5_665 .
O10 Cl1 Dy2 45.6(9) . .
Ni1 Cl1 Dy2 87.32(10) 5_665 .
Ni4 Cl1 Dy2 86.23(9) . .
C32 S1 C6 100.8(3) . .
C32 S1 Ni1 94.83(19) . .
C6 S1 Ni1 95.5(2) . .
C2 S2 C16 104.4(3) . .
C2 S2 Ni2 93.9(2) . .
C16 S2 Ni2 93.1(2) . .
C12 S3 C26 104.6(3) . .
C12 S3 Ni3 92.8(2) . .
C26 S3 Ni3 93.0(2) . .
C22 S4 C36 100.7(3) . .
C22 S4 Ni4 95.10(18) . .
C36 S4 Ni4 95.56(17) . .
C1 O1 Ni2 117.5(4) . .
C1 O1 Ni1 120.0(4) . .
Ni2 O1 Ni1 122.23(19) . .
C11 O2 Ni2 117.8(4) . .
C11 O2 Ni3 115.7(4) . .
Ni2 O2 Ni3 100.43(17) . .
C21 O3 Ni3 118.4(4) . .
C21 O3 Ni4 118.8(3) . .
Ni3 O3 Ni4 122.88(18) . .
C31 O4 Ni4 115.9(4) . .
C31 O4 Ni1 116.8(4) . .
Ni4 O4 Ni1 125.07(16) . .
C45 O5 Ni3 123.7(3) . .
C45 O5 Ni2 123.3(4) . .
Ni3 O5 Ni2 96.51(15) . .
C45 O6 Ni1 111.1(3) . .
C45 O6 Dy2 131.1(3) . 3_655
Ni1 O6 Dy2 104.93(16) . 3_655
C45 O6 Dy1 97.1(3) . .
Ni1 O6 Dy1 100.92(13) . .
Dy2 O6 Dy1 107.32(13) 3_655 .
C45 O7 Ni4 111.8(3) . .
C45 O7 Dy2 128.3(3) . .
Ni4 O7 Dy2 105.03(15) . .
C45 O7 Dy1 98.1(3) . .
Ni4 O7 Dy1 100.88(12) . .
Dy2 O7 Dy1 109.27(13) . .
Ni1 O8 Ni4 98.64(15) 5_665 .
Ni1 O8 Dy1 108.24(14) 5_665 .
Ni4 O8 Dy1 107.43(13) . .
O15 O9 O15 91(4) 5_665 3_655
O15 O9 O15 91(4) 5_665 .
O15 O9 O15 91(4) 3_655 .
O15 O9 Dy1 124(3) 5_665 .
O15 O9 Dy1 124(3) 3_655 .
O15 O9 Dy1 124(3) . .
Cl1 O10 Ni4 109.8(9) . .
Cl1 O10 Ni1 106.4(10) . 5_665
Ni4 O10 Ni1 97.5(6) . 5_665
Cl1 O10 Dy2 120.7(11) . .
Ni4 O10 Dy2 109.8(5) . .
Ni1 O10 Dy2 110.1(4) 5_665 .
C46 O13 Ni3 127.5(6) . .
C46 O14 Ni2 129.2(5) . .
C42 N1 C41 100(2) . .
C42 N1 Ni3 120.4(17) . .
C41 N1 Ni3 111.6(18) . .
C42 N1 Dy2 71.7(16) . .
C41 N1 Dy2 120.2(18) . .
Ni3 N1 Dy2 123.4(3) . .
C44 N2 C43 111.7(11) . .
C44 N2 Ni2 111.9(8) . .
C43 N2 Ni2 119.2(8) . .
C44 N2 Dy2 71.6(8) . 3_655
C43 N2 Dy2 107.2(8) . 3_655
Ni2 N2 Dy2 125.5(2) . 3_655
O1 C1 C6 121.5(6) . .
O1 C1 C2 124.3(6) . .
C6 C1 C2 114.1(6) . .
C3 C2 C1 123.0(7) . .
C3 C2 S2 118.5(6) . .
C1 C2 S2 118.5(5) . .
C2 C3 C4 119.2(8) . .
C2 C3 H3 120.4 . .
C4 C3 H3 120.4 . .
C5 C4 C3 118.7(7) . .
C5 C4 C7 120.6(9) . .
C3 C4 C7 120.7(9) . .
C4 C5 C6 120.7(8) . .
C4 C5 H5 119.7 . .
C6 C5 H5 119.7 . .
C5 C6 C1 124.1(7) . .
C5 C6 S1 117.7(6) . .
C1 C6 S1 118.1(4) . .
C10 C7 C8 119.1(13) . .
C10 C7 C4 109.2(10) . .
C8 C7 C4 112.9(10) . .
C10 C7 C9 96.4(14) . .
C8 C7 C9 105.7(10) . .
C4 C7 C9 112.3(13) . .
C7 C8 H8A 109.5 . .
C7 C8 H8B 109.5 . .
H8A C8 H8B 109.5 . .
C7 C8 H8C 109.5 . .
H8A C8 H8C 109.5 . .
H8B C8 H8C 109.5 . .
C7 C9 H9A 109.5 . .
C7 C9 H9B 109.5 . .
H9A C9 H9B 109.5 . .
C7 C9 H9C 109.5 . .
H9A C9 H9C 109.5 . .
H9B C9 H9C 109.5 . .
C7 C10 H10A 109.5 . .
C7 C10 H10B 109.5 . .
H10A C10 H10B 109.5 . .
C7 C10 H10C 109.5 . .
H10A C10 H10C 109.5 . .
H10B C10 H10C 109.5 . .
O2 C11 C16 120.4(6) . .
O2 C11 C12 121.6(6) . .
C16 C11 C12 118.0(5) . .
C11 C12 C13 120.8(7) . .
C11 C12 S3 118.2(5) . .
C13 C12 S3 120.7(6) . .
C14 C13 C12 120.9(7) . .
C14 C13 H13 119.6 . .
C12 C13 H13 119.6 . .
C13 C14 C15 118.7(7) . .
C13 C14 C17 118.7(8) . .
C15 C14 C17 122.6(9) . .
C14 C15 C16 119.4(7) . .
C14 C15 H15 120.3 . .
C16 C15 H15 120.3 . .
C11 C16 C15 122.2(7) . .
C11 C16 S2 117.0(4) . .
C15 C16 S2 120.6(6) . .
C20 C17 C18 112.4(14) . .
C20 C17 C14 110.8(10) . .
C18 C17 C14 109.7(8) . .
C20 C17 C19 103.9(11) . .
C18 C17 C19 109.0(13) . .
C14 C17 C19 110.9(10) . .
C17 C18 H18A 109.5 . .
C17 C18 H18B 109.5 . .
H18A C18 H18B 109.5 . .
C17 C18 H18C 109.5 . .
H18A C18 H18C 109.5 . .
H18B C18 H18C 109.5 . .
C17 C19 H19A 109.5 . .
C17 C19 H19B 109.5 . .
H19A C19 H19B 109.5 . .
C17 C19 H19C 109.5 . .
H19A C19 H19C 109.5 . .
H19B C19 H19C 109.5 . .
C17 C20 H20A 109.5 . .
C17 C20 H20B 109.5 . .
H20A C20 H20B 109.5 . .
C17 C20 H20C 109.5 . .
H20A C20 H20C 109.5 . .
H20B C20 H20C 109.5 . .
O3 C21 C26 123.2(6) . .
O3 C21 C22 120.8(5) . .
C26 C21 C22 116.0(5) . .
C23 C22 C21 120.3(6) . .
C23 C22 S4 120.0(5) . .
C21 C22 S4 119.7(4) . .
C24 C23 C22 123.2(7) . .
C24 C23 H23 118.4 . .
C22 C23 H23 118.4 . .
C23 C24 C25 116.3(7) . .
C23 C24 C27 123.9(7) . .
C25 C24 C27 119.8(8) . .
C26 C25 C24 122.9(7) . .
C26 C25 H25 118.5 . .
C24 C25 H25 118.5 . .
C25 C26 C21 121.3(6) . .
C25 C26 S3 118.9(5) . .
C21 C26 S3 119.7(5) . .
C28 C27 C24 111.0(9) . .
C28 C27 C29 115.8(13) . .
C24 C27 C29 99.8(11) . .
C28 C27 C30 105.1(12) . .
C24 C27 C30 112.9(10) . .
C29 C27 C30 112.5(11) . .
C27 C28 H28A 109.5 . .
C27 C28 H28B 109.5 . .
H28A C28 H28B 109.5 . .
C27 C28 H28C 109.5 . .
H28A C28 H28C 109.5 . .
H28B C28 H28C 109.5 . .
C27 C29 H29A 109.5 . .
C27 C29 H29B 109.5 . .
H29A C29 H29B 109.5 . .
C27 C29 H29C 109.5 . .
H29A C29 H29C 109.5 . .
H29B C29 H29C 109.5 . .
C27 C30 H30A 109.5 . .
C27 C30 H30B 109.5 . .
H30A C30 H30B 109.5 . .
C27 C30 H30C 109.5 . .
H30A C30 H30C 109.5 . .
H30B C30 H30C 109.5 . .
O4 C31 C32 122.3(5) . .
O4 C31 C36 123.7(5) . .
C32 C31 C36 114.1(5) . .
C31 C32 C33 123.8(6) . .
C31 C32 S1 119.7(4) . .
C33 C32 S1 116.5(5) . .
C34 C33 C32 119.7(7) . .
C34 C33 H33 120.2 . .
C32 C33 H33 120.2 . .
C35 C34 C33 118.3(6) . .
C35 C34 C37 121.6(7) . .
C33 C34 C37 119.9(7) . .
C34 C35 C36 120.9(6) . .
C34 C35 H35 119.5 . .
C36 C35 H35 119.5 . .
C31 C36 C35 123.2(6) . .
C31 C36 S4 118.7(4) . .
C35 C36 S4 118.2(5) . .
C40 C37 C39 111.7(8) . .
C40 C37 C38 107.6(7) . .
C39 C37 C38 108.0(7) . .
C40 C37 C34 113.3(7) . .
C39 C37 C34 103.2(12) . .
C38 C37 C34 113.0(12) . .
C37 C38 H38A 109.5 . .
C37 C38 H38B 109.5 . .
H38A C38 H38B 109.5 . .
C37 C38 H38C 109.5 . .
H38A C38 H38C 109.5 . .
H38B C38 H38C 109.5 . .
C37 C39 H39A 109.5 . .
C37 C39 H39B 109.5 . .
H39A C39 H39B 109.5 . .
C37 C39 H39C 109.5 . .
H39A C39 H39C 109.5 . .
H39B C39 H39C 109.5 . .
C37 C40 H40A 109.5 . .
C37 C40 H40B 109.5 . .
H40A C40 H40B 109.5 . .
C37 C40 H40C 109.5 . .
H40A C40 H40C 109.5 . .
H40B C40 H40C 109.5 . .
N1 C42 H42A 109.5 . .
N1 C42 H42B 109.5 . .
H42A C42 H42B 109.5 . .
N1 C42 H42C 109.5 . .
H42A C42 H42C 109.5 . .
H42B C42 H42C 109.5 . .
N2 C43 H43A 109.5 . .
N2 C43 H43B 109.5 . .
H43A C43 H43B 109.5 . .
N2 C43 H43C 109.5 . .
H43A C43 H43C 109.5 . .
H43B C43 H43C 109.5 . .
N2 C44 Dy2 74.0(8) . 3_655
O5 C45 O7 122.8(5) . .
O5 C45 O6 123.0(5) . .
O7 C45 O6 114.2(5) . .
O13 C46 O14 125.1(6) . .
O13 C46 C47 105.8(12) . .
O14 C46 C47 129.0(12) . .
O13 C46 C48 134.6(11) . .
O14 C46 C48 100.2(10) . .
C47 C46 C48 28.8(6) . .
C48 C47 C50 117(2) . .
C48 C47 C51 35.1(17) . .
C50 C47 C51 82.5(13) . .
C48 C47 C49 155(2) . .
C50 C47 C49 38.0(13) . .
C51 C47 C49 119.6(13) . .
C48 C47 C46 81(2) . .
C50 C47 C46 160(2) . .
C51 C47 C46 115.6(17) . .
C49 C47 C46 124.8(12) . .
C47 C48 C51 113(3) . .
C47 C48 C52 158(3) . .
C51 C48 C52 46.2(12) . .
C47 C48 C50 32.4(13) . .
C51 C48 C50 81.2(17) . .
C52 C48 C50 127.4(18) . .
C47 C48 C46 71(2) . .
C51 C48 C46 176.0(18) . .
C52 C48 C46 129.8(13) . .
C50 C48 C46 102.6(14) . .
C50 C49 C53 86.7(13) . .
C50 C49 C47 31.8(9) . .
C53 C49 C47 118.5(11) . .
C47 C50 C49 110.2(19) . .
C47 C50 C48 30.6(13) . .
C49 C50 C48 140.6(18) . .
C47 C50 C51 64.5(14) . .
C49 C50 C51 167.9(15) . .
C48 C50 C51 34.2(8) . .
C47 C50 C53 167.4(17) . .
C49 C50 C53 57.8(11) . .
C48 C50 C53 160.5(13) . .
C51 C50 C53 126.3(10) . .
C47 C50 C54 147.1(17) . .
C49 C50 C54 101.2(14) . .
C48 C50 C54 117.0(11) . .
C51 C50 C54 82.8(7) . .
C53 C50 C54 43.7(6) . .
C48 C51 C52 93.4(16) . .
C48 C51 C47 31.8(12) . .
C52 C51 C47 124.7(16) . .
C48 C51 C50 64.5(13) . .
C52 C51 C50 157.6(15) . .
C47 C51 C50 33.0(7) . .
C48 C51 C56 158.9(18) . 10_556
C52 C51 C56 65.8(12) . 10_556
C47 C51 C56 169.3(14) . 10_556
C50 C51 C56 136.5(11) . 10_556
C48 C51 C55 153.7(18) . .
C52 C51 C55 112.8(14) . .
C47 C51 C55 122.4(12) . .
C50 C51 C55 89.4(9) . .
C56 C51 C55 47.1(7) 10_556 .
C51 C52 C48 40.4(10) . .
C51 C52 C56 76.4(12) . 10_556
C48 C52 C56 116.6(14) . 10_556
C53 C53 C54 67.5(6) 10_556 .
C53 C53 C49 174.0(8) 10_556 .
C54 C53 C49 107.1(9) . .
C53 C53 C50 139.3(6) 10_556 .
C54 C53 C50 71.9(7) . .
C49 C53 C50 35.5(6) . .
C53 C54 C53 45.0(11) 10_556 .
C53 C54 C55 157.4(6) 10_556 .
C53 C54 C55 157.4(6) . .
C53 C54 C50 64.4(7) 10_556 10_556
C53 C54 C50 109.4(9) . 10_556
C55 C54 C50 93.2(6) . 10_556
C53 C54 C50 109.4(9) 10_556 .
C53 C54 C50 64.4(7) . .
C55 C54 C50 93.2(6) . .
C50 C54 C50 172.5(11) 10_556 .
C56 C55 C56 49.2(11) . 10_556
C56 C55 C54 155.3(6) . .
C56 C55 C54 155.3(6) 10_556 .
C56 C55 C51 60.8(8) . 10_556
C56 C55 C51 110.0(9) 10_556 10_556
C54 C55 C51 94.6(6) . 10_556
C56 C55 C51 110.0(9) . .
C56 C55 C51 60.8(8) 10_556 .
C54 C55 C51 94.6(6) . .
C51 C55 C51 170.8(13) 10_556 .
C56 C56 C55 65.4(6) 10_556 .
C56 C56 C52 175.3(8) 10_556 10_556
C55 C56 C52 109.9(10) . 10_556
C56 C56 C51 137.5(7) 10_556 10_556
C55 C56 C51 72.1(8) . 10_556
C52 C56 C51 37.9(7) 10_556 10_556
O9 O15 Dy2 109(4) . .

loop_
_geom_bond_atom_site_label_1
_geom_bond_atom_site_label_2
_geom_bond_distance
_geom_bond_site_symmetry_2
Dy1 O9 2.308(5) .
Dy1 O8 2.404(3) 5_665
Dy1 O8 2.404(3) 3_655
Dy1 O8 2.404(3) .
Dy1 O7 2.566(3) 5_665
Dy1 O7 2.566(3) 3_655
Dy1 O7 2.566(3) .
Dy1 O6 2.583(4) 3_655
Dy1 O6 2.583(4) 5_665
Dy1 O6 2.583(4) .
Dy2 O12 2.312(18) .
Dy2 O10 2.331(9) .
Dy2 N1 2.397(6) .
Dy2 O7 2.431(4) .
Dy2 C44 2.46(2) 5_665
Dy2 O6 2.475(4) 5_665
Dy2 N2 2.494(5) 5_665
Dy2 O15 2.56(8) .
Dy2 Cl1 2.809(3) .
Ni1 O1 2.045(4) .
Ni1 O8 2.047(4) 3_655
Ni1 O6 2.082(4) .
Ni1 O10 2.084(12) 3_655
Ni1 O4 2.085(4) .
Ni1 S1 2.3630(15) .
Ni1 Cl1 2.422(3) 3_655
Ni2 O2 2.005(4) .
Ni2 O14 2.011(6) .
Ni2 O1 2.036(4) .
Ni2 N2 2.050(5) .
Ni2 O5 2.082(4) .
Ni2 S2 2.4431(19) .
Ni3 O2 2.025(4) .
Ni3 O3 2.027(4) .
Ni3 O13 2.039(5) .
Ni3 N1 2.041(6) .
Ni3 O5 2.069(4) .
Ni3 S3 2.4502(19) .
Ni4 O3 2.037(4) .
Ni4 O10 2.048(13) .
Ni4 O8 2.051(4) .
Ni4 O4 2.081(4) .
Ni4 O7 2.083(3) .
Ni4 S4 2.3615(15) .
Ni4 Cl1 2.424(3) .
Cl1 O10 0.778(12) .
Cl1 Ni1 2.422(3) 5_665
S1 C32 1.804(7) .
S1 C6 1.815(7) .
S2 C2 1.773(8) .
S2 C16 1.789(7) .
S3 C12 1.755(8) .
S3 C26 1.783(7) .
S4 C22 1.770(6) .
S4 C36 1.790(6) .
O1 C1 1.304(7) .
O2 C11 1.305(7) .
O3 C21 1.313(7) .
O4 C31 1.329(6) .
O5 C45 1.266(6) .
O6 C45 1.296(7) .
O6 Dy2 2.475(4) 3_655
O7 C45 1.290(7) .
O8 Ni1 2.047(4) 5_665
O9 O15 1.76(7) 5_665
O9 O15 1.76(7) 3_655
O9 O15 1.76(7) .
O10 Ni1 2.084(12) 5_665
O13 C46 1.246(14) .
O14 C46 1.276(13) .
N1 C42 1.490(10) .
N1 C41 1.509(10) .
N2 C44 1.465(18) .
N2 C43 1.488(9) .
N2 Dy2 2.494(5) 3_655
C1 C6 1.407(10) .
C1 C2 1.411(9) .
C2 C3 1.399(10) .
C3 C4 1.415(14) .
C3 H3 0.9500 .
C4 C5 1.369(13) .
C4 C7 1.542(10) .
C5 C6 1.370(9) .
C5 H5 0.9500 .
C7 C10 1.481(19) .
C7 C8 1.505(9) .
C7 C9 1.598(19) .
C8 H8A 0.9800 .
C8 H8B 0.9800 .
C8 H8C 0.9800 .
C9 H9A 0.9800 .
C9 H9B 0.9800 .
C9 H9C 0.9800 .
C10 H10A 0.9800 .
C10 H10B 0.9800 .
C10 H10C 0.9800 .
C11 C16 1.390(10) .
C11 C12 1.396(9) .
C12 C13 1.410(9) .
C13 C14 1.398(12) .
C13 H13 0.9500 .
C14 C15 1.406(11) .
C14 C17 1.519(11) .
C15 C16 1.412(9) .
C15 H15 0.9500 .
C17 C20 1.500(17) .
C17 C18 1.518(17) .
C17 C19 1.545(18) .
C18 H18A 0.9800 .
C18 H18B 0.9800 .
C18 H18C 0.9800 .
C19 H19A 0.9800 .
C19 H19B 0.9800 .
C19 H19C 0.9800 .
C20 H20A 0.9800 .
C20 H20B 0.9800 .
C20 H20C 0.9800 .
C21 C26 1.401(9) .
C21 C22 1.420(9) .
C22 C23 1.416(8) .
C23 C24 1.345(11) .
C23 H23 0.9500 .
C24 C25 1.404(11) .
C24 C27 1.567(11) .
C25 C26 1.379(10) .
C25 H25 0.9500 .
C27 C28 1.505(17) .
C27 C29 1.58(2) .
C27 C30 1.61(2) .
C28 H28A 0.9800 .
C28 H28B 0.9800 .
C28 H28C 0.9800 .
C29 H29A 0.9800 .
C29 H29B 0.9800 .
C29 H29C 0.9800 .
C30 H30A 0.9800 .
C30 H30B 0.9800 .
C30 H30C 0.9800 .
C31 C32 1.386(8) .
C31 C36 1.387(8) .
C32 C33 1.402(8) .
C33 C34 1.381(11) .
C33 H33 0.9500 .
C34 C35 1.357(11) .
C34 C37 1.572(10) .
C35 C36 1.400(7) .
C35 H35 0.9500 .
C37 C40 1.506(8) .
C37 C39 1.519(7) .
C37 C38 1.552(9) .
C38 H38A 0.9800 .
C38 H38B 0.9800 .
C38 H38C 0.9800 .
C39 H39A 0.9800 .
C39 H39B 0.9800 .
C39 H39C 0.9800 .
C40 H40A 0.9800 .
C40 H40B 0.9800 .
C40 H40C 0.9800 .
C42 H42A 0.9800 .
C42 H42B 0.9800 .
C42 H42C 0.9800 .
C43 H43A 0.9800 .
C43 H43B 0.9800 .
C43 H43C 0.9800 .
C44 Dy2 2.461(19) 3_655
C46 C47 1.540(16) .
C46 C48 1.61(2) .
C47 C48 0.787(16) .
C47 C50 0.828(16) .
C47 C51 1.373(18) .
C47 C49 1.47(2) .
C48 C51 0.858(18) .
C48 C52 1.32(2) .
C48 C50 1.377(19) .
C49 C50 0.966(14) .
C49 C53 1.409(17) .
C50 C51 1.508(18) .
C50 C53 1.662(19) .
C50 C54 1.753(13) .
C51 C52 0.956(15) .
C51 C56 1.513(17) 10_556
C51 C55 1.649(11) .
C52 C56 1.420(17) 10_556
C53 C53 0.98(2) 10_556
C53 C54 1.273(14) .
C54 C53 1.273(14) 10_556
C54 C55 1.274(14) .
C54 C50 1.753(13) 10_556
C55 C56 1.269(15) .
C55 C56 1.269(15) 10_556
C55 C51 1.649(11) 10_556
C56 C56 1.06(2) 10_556
C56 C52 1.420(17) 10_556
C56 C51 1.513(18) 10_556

loop_
_platon_squeeze_void_nr
_platon_squeeze_void_average_x
_platon_squeeze_void_average_y
_platon_squeeze_void_average_z
_platon_squeeze_void_volume
_platon_squeeze_void_count_electrons
1 -0.008 -0.005 -0.004 18284.5 3400.3
